data_2232781
loop_
_publ_author_name
'Guo, Jian-Hua'

_publ_section_title
;
 <i>catena</i>-Poly[[bis[3-(1<i>H</i>-imidazol-1-yl)-1-phenylpropan-1-one-\k<i>N</i>^3^]nickel(II)]-\m-oxalato-\k^4^<i>O</i>^1^,<i>O</i>^2^:<i>O</i>^1'^,<i>O</i>^2'^]
;
_journal_coeditor_code HY2488
_journal_issue 12
_journal_name_full 'Acta Crystallographica Section E'
_journal_page_first m1832
_journal_paper_doi 10.1107/S1600536811049646
_journal_volume 67
_journal_year 2011
_chemical_formula_iupac '[Ni (C2 O4) (C12 H12 N2 O)2]'
_chemical_formula_moiety 'C26 H24 N4 Ni O6'
_chemical_formula_sum 'C26 H24 N4 Ni O6'
_chemical_formula_weight 547.20
_chemical_name_systematic
;
<i>catena</i>-Poly[[bis[3-(1<i>H</i>-imidazol-1-yl)-1-phenylpropan-1-one-
\k<i>N</i>^3^]nickel(II)]-\m-oxalato-
\k^4^<i>O</i>^1^,<i>O</i>^2^:<i>O</i>^1'^,<i>O</i>^2'^]
;
_space_group_IT_number 15
_symmetry_cell_setting monoclinic
_symmetry_space_group_name_Hall '-C 2yc'
_symmetry_space_group_name_H-M 'C 1 2/c 1'
_atom_sites_solution_hydrogens geom
_atom_sites_solution_primary direct
_atom_sites_solution_secondary difmap
_cell_angle_alpha 90.00
_cell_angle_beta 95.6130(10)
_cell_angle_gamma 90.00
_cell_formula_units_Z 4
_cell_length_a 15.3065(11)
_cell_length_b 5.6605(4)
_cell_length_c 27.536(2)
_cell_measurement_reflns_used 1107
_cell_measurement_temperature 296(2)
_cell_measurement_theta_max 21.28
_cell_measurement_theta_min 2.93
_cell_volume 2374.3(3)
_computing_cell_refinement 'SAINT (Bruker, 2007)'
_computing_data_collection 'APEX2 (Bruker, 2007)'
_computing_data_reduction 'SAINT (Bruker, 2007)'
_computing_molecular_graphics 'XP in SHELXTL (Sheldrick, 2008) and DIAMOND (Brandenburg & Berndt, 1999)'
_computing_publication_material 'SHELXTL (Sheldrick, 2008)'
_computing_structure_refinement 'SHELXL97 (Sheldrick, 2008)'
_computing_structure_solution 'SHELXS97 (Sheldrick, 2008)'
_diffrn_ambient_temperature 296(2)
_diffrn_measured_fraction_theta_full 0.999
_diffrn_measured_fraction_theta_max 0.999
_diffrn_measurement_device_type 'Bruker APEXII CCD'
_diffrn_measurement_method '\f and \w scans'
_diffrn_radiation_monochromator graphite
_diffrn_radiation_source 'fine-focus sealed tube'
_diffrn_radiation_type MoK\a
_diffrn_radiation_wavelength 0.71073
_diffrn_reflns_av_R_equivalents 0.0430
_diffrn_reflns_av_sigmaI/netI 0.0481
_diffrn_reflns_limit_h_max 18
_diffrn_reflns_limit_h_min -16
_diffrn_reflns_limit_k_max 5
_diffrn_reflns_limit_k_min -6
_diffrn_reflns_limit_l_max 32
_diffrn_reflns_limit_l_min -32
_diffrn_reflns_number 5794
_diffrn_reflns_theta_full 25.02
_diffrn_reflns_theta_max 25.02
_diffrn_reflns_theta_min 2.67
_exptl_absorpt_coefficient_mu 0.869
_exptl_absorpt_correction_T_max 0.8454
_exptl_absorpt_correction_T_min 0.7930
_exptl_absorpt_correction_type multi-scan
_exptl_absorpt_process_details '(SADABS; Sheldrick, 1996)'
_exptl_crystal_colour colorless
_exptl_crystal_density_diffrn 1.531
_exptl_crystal_density_method 'not measured'
_exptl_crystal_description block
_exptl_crystal_F_000 1136
_exptl_crystal_size_max 0.28
_exptl_crystal_size_mid 0.22
_exptl_crystal_size_min 0.20
_refine_diff_density_max 0.628
_refine_diff_density_min -0.445
_refine_ls_extinction_method none
_refine_ls_goodness_of_fit_ref 1.023
_refine_ls_hydrogen_treatment constr
_refine_ls_matrix_type full
_refine_ls_number_parameters 168
_refine_ls_number_reflns 2105
_refine_ls_number_restraints 1
_refine_ls_restrained_S_all 1.071
_refine_ls_R_factor_all 0.0614
_refine_ls_R_factor_gt 0.0450
_refine_ls_shift/su_max 0.000
_refine_ls_shift/su_mean 0.000
_refine_ls_structure_factor_coef Fsqd
_refine_ls_weighting_details 'calc w=1/[\s^2^(Fo^2^)+(0.0315P)^2^+4.5895P] where P=(Fo^2^+2Fc^2^)/3'
_refine_ls_weighting_scheme calc
_refine_ls_wR_factor_gt 0.0879
_refine_ls_wR_factor_ref 0.0956
_reflns_number_gt 1676
_reflns_number_total 2105
_reflns_threshold_expression I>2\s(I)
_cod_data_source_file hy2488.cif
_cod_data_source_block I
_cod_original_sg_symbol_H-M 'C 2/c'
_cod_database_code 2232781
_cod_database_fobs_code 2232781

loop_
_symmetry_equiv_pos_as_xyz
'x, y, z'
'-x, y, -z+1/2'
'x+1/2, y+1/2, z'
'-x+1/2, y+1/2, -z+1/2'
'-x, -y, -z'
'x, -y, z-1/2'
'-x+1/2, -y+1/2, -z'
'x+1/2, -y+1/2, z-1/2'

loop_
_atom_site_type_symbol
_atom_site_label
_atom_site_fract_x
_atom_site_fract_y
_atom_site_fract_z
_atom_site_U_iso_or_equiv
_atom_site_adp_type
_atom_site_calc_flag
_atom_site_refinement_flags
_atom_site_occupancy
_atom_site_symmetry_multiplicity
Ni Ni1 0.5000 -0.13748(10) 0.7500 0.02887(19) Uani d SU 1 2
O O1 0.46495(16) 0.1678(4) 0.79304(9) 0.0464(6) Uani d U 1 1
O O2 0.46148(17) 0.5597(5) 0.79161(9) 0.0528(7) Uani d . 1 1
O O3 0.8709(3) 0.4212(6) 0.93819(12) 0.0912(12) Uani d . 1 1
N N1 0.62123(18) -0.1330(5) 0.78683(10) 0.0388(7) Uani d . 1 1
N N2 0.73701(18) -0.0047(5) 0.83297(10) 0.0400(7) Uani d . 1 1
C C1 0.6893(2) -0.2891(6) 0.78450(13) 0.0418(9) Uani d . 1 1
H H1 0.6865 -0.4274 0.7662 0.050 Uiso calc R 1 1
C C2 0.6534(2) 0.0357(7) 0.81664(12) 0.0421(9) Uani d . 1 1
H H2 0.6216 0.1666 0.8252 0.050 Uiso calc R 1 1
C C3 0.7610(2) -0.2127(7) 0.81268(13) 0.0433(9) Uani d . 1 1
H H3 0.8155 -0.2863 0.8173 0.052 Uiso calc R 1 1
C C4 0.7933(2) 0.1504(7) 0.86521(13) 0.0497(10) Uani d . 1 1
H H4A 0.7668 0.3059 0.8657 0.060 Uiso calc R 1 1
H H4B 0.8499 0.1668 0.8525 0.060 Uiso calc R 1 1
C C5 0.8066(3) 0.0541(8) 0.91673(13) 0.0591(12) Uani d . 1 1
H H5A 0.7498 0.0192 0.9279 0.071 Uiso calc R 1 1
H H5B 0.8394 -0.0925 0.9166 0.071 Uiso calc R 1 1
C C6 0.8547(3) 0.2235(9) 0.95153(15) 0.0573(11) Uani d . 1 1
C C7 0.8814(3) 0.1443(9) 1.00249(14) 0.0572(11) Uani d . 1 1
C C8 0.8604(4) -0.0672(11) 1.02023(18) 0.099(2) Uani d . 1 1
H H8 0.8268 -0.1721 1.0002 0.119 Uiso calc R 1 1
C C9 0.8881(5) -0.1321(11) 1.06808(19) 0.115(2) Uani d . 1 1
H H9 0.8725 -0.2788 1.0797 0.138 Uiso calc R 1 1
C C10 0.9371(3) 0.0151(11) 1.09733(17) 0.0782(15) Uani d . 1 1
H H10 0.9546 -0.0283 1.1294 0.094 Uiso calc R 1 1
C C11 0.9609(4) 0.2238(12) 1.08058(18) 0.0918(18) Uani d . 1 1
H H11 0.9964 0.3247 1.1006 0.110 Uiso calc R 1 1
C C12 0.9326(4) 0.2895(10) 1.03341(16) 0.0855(17) Uani d . 1 1
H H12 0.9488 0.4367 1.0222 0.103 Uiso calc R 1 1
C C13 0.4784(2) 0.3633(6) 0.77433(12) 0.0357(8) Uani d . 1 1

loop_
_atom_site_aniso_label
_atom_site_aniso_U_11
_atom_site_aniso_U_22
_atom_site_aniso_U_33
_atom_site_aniso_U_12
_atom_site_aniso_U_13
_atom_site_aniso_U_23
Ni1 0.0301(3) 0.0254(3) 0.0291(3) 0.000 -0.0074(2) 0.000
O1 0.0468(15) 0.0402(14) 0.0522(15) 0.0059(12) 0.0044(12) 0.0031(11)
O2 0.0515(16) 0.0561(18) 0.0480(16) 0.0131(13) -0.0091(13) -0.0136(13)
O3 0.125(3) 0.075(3) 0.066(2) -0.038(2) -0.027(2) 0.0008(18)
N1 0.0409(17) 0.0349(16) 0.0391(16) 0.0020(14) -0.0034(13) -0.0032(14)
N2 0.0357(17) 0.0447(18) 0.0372(16) 0.0003(14) -0.0086(13) -0.0031(15)
C1 0.042(2) 0.040(2) 0.042(2) 0.0066(17) 0.0002(17) -0.0078(17)
C2 0.039(2) 0.043(2) 0.041(2) 0.0053(17) -0.0081(17) -0.0050(18)
C3 0.033(2) 0.048(2) 0.048(2) 0.0055(17) -0.0039(17) 0.0025(18)
C4 0.045(2) 0.055(2) 0.046(2) -0.008(2) -0.0118(18) -0.006(2)
C5 0.065(3) 0.060(3) 0.048(2) -0.011(2) -0.017(2) -0.002(2)
C6 0.056(3) 0.067(3) 0.046(2) -0.008(2) -0.007(2) -0.005(2)
C7 0.053(2) 0.073(3) 0.042(2) -0.010(2) -0.0081(19) -0.010(2)
C8 0.133(5) 0.095(4) 0.060(3) -0.046(4) -0.035(3) 0.004(3)
C9 0.169(6) 0.106(5) 0.062(3) -0.048(5) -0.038(4) 0.019(3)
C10 0.077(3) 0.109(4) 0.046(3) 0.002(3) -0.010(3) -0.008(3)
C11 0.084(4) 0.134(5) 0.053(3) -0.036(4) -0.014(3) -0.015(3)
C12 0.093(4) 0.110(4) 0.050(3) -0.042(3) -0.010(3) -0.009(3)
C13 0.0311(18) 0.0335(19) 0.0402(19) 0.0031(16) -0.0089(15) 0.0039(17)

loop_
_atom_type_symbol
_atom_type_description
_atom_type_scat_dispersion_real
_atom_type_scat_dispersion_imag
_atom_type_scat_source
C C 0.0033 0.0016 'International Tables Vol C Tables 4.2.6.8 and 6.1.1.4'
H H 0.0000 0.0000 'International Tables Vol C Tables 4.2.6.8 and 6.1.1.4'
N N 0.0061 0.0033 'International Tables Vol C Tables 4.2.6.8 and 6.1.1.4'
O O 0.0106 0.0060 'International Tables Vol C Tables 4.2.6.8 and 6.1.1.4'
Ni Ni 0.3393 1.1124 'International Tables Vol C Tables 4.2.6.8 and 6.1.1.4'

loop_
_geom_angle_atom_site_label_1
_geom_angle_atom_site_label_2
_geom_angle_atom_site_label_3
_geom_angle_site_symmetry_1
_geom_angle_site_symmetry_3
_geom_angle
N1 Ni1 N1 . 2_656 178.56(17)
N1 Ni1 O2 . 2_646 89.51(10)
N1 Ni1 O2 2_656 2_646 91.63(11)
N1 Ni1 O2 . 1_545 91.63(11)
N1 Ni1 O2 2_656 1_545 89.51(11)
O2 Ni1 O2 2_646 1_545 75.98(14)
N1 Ni1 O1 . . 88.86(10)
N1 Ni1 O1 2_656 . 90.01(11)
O2 Ni1 O1 2_646 . 178.36(9)
O2 Ni1 O1 1_545 . 104.07(9)
N1 Ni1 O1 . 2_656 90.01(11)
N1 Ni1 O1 2_656 2_656 88.86(10)
O2 Ni1 O1 2_646 2_656 104.07(9)
O2 Ni1 O1 1_545 2_656 178.36(9)
O1 Ni1 O1 . 2_656 75.92(13)
C13 O1 Ni1 . . 114.7(2)
C13 O2 Ni1 . 1_565 115.1(2)
C2 N1 C1 . . 104.8(3)
C2 N1 Ni1 . . 125.9(2)
C1 N1 Ni1 . . 129.1(2)
C2 N2 C3 . . 107.3(3)
C2 N2 C4 . . 126.1(3)
C3 N2 C4 . . 126.6(3)
C3 C1 N1 . . 110.2(3)
C3 C1 H1 . . 124.9
N1 C1 H1 . . 124.9
N1 C2 N2 . . 111.8(3)
N1 C2 H2 . . 124.1
N2 C2 H2 . . 124.1
C1 C3 N2 . . 105.9(3)
C1 C3 H3 . . 127.0
N2 C3 H3 . . 127.0
N2 C4 C5 . . 111.6(3)
N2 C4 H4A . . 109.3
C5 C4 H4A . . 109.3
N2 C4 H4B . . 109.3
C5 C4 H4B . . 109.3
H4A C4 H4B . . 108.0
C6 C5 C4 . . 112.4(4)
C6 C5 H5A . . 109.1
C4 C5 H5A . . 109.1
C6 C5 H5B . . 109.1
C4 C5 H5B . . 109.1
H5A C5 H5B . . 107.8
O3 C6 C7 . . 121.2(4)
O3 C6 C5 . . 120.0(4)
C7 C6 C5 . . 118.8(4)
C8 C7 C12 . . 116.8(4)
C8 C7 C6 . . 123.8(4)
C12 C7 C6 . . 119.4(5)
C7 C8 C9 . . 121.1(5)
C7 C8 H8 . . 119.4
C9 C8 H8 . . 119.4
C10 C9 C8 . . 120.4(6)
C10 C9 H9 . . 119.8
C8 C9 H9 . . 119.8
C11 C10 C9 . . 120.0(5)
C11 C10 H10 . . 120.0
C9 C10 H10 . . 120.0
C10 C11 C12 . . 119.6(5)
C10 C11 H11 . . 120.2
C12 C11 H11 . . 120.2
C7 C12 C11 . . 122.0(5)
C7 C12 H12 . . 119.0
C11 C12 H12 . . 119.0
O2 C13 O1 . . 125.8(3)
O2 C13 C13 . 2_656 116.9(2)
O1 C13 C13 . 2_656 117.3(2)

loop_
_geom_bond_atom_site_label_1
_geom_bond_atom_site_label_2
_geom_bond_site_symmetry_2
_geom_bond_distance
Ni1 N1 . 2.026(3)
Ni1 N1 2_656 2.026(3)
Ni1 O2 2_646 2.175(3)
Ni1 O2 1_545 2.175(3)
Ni1 O1 . 2.191(3)
Ni1 O1 2_656 2.191(3)
O1 C13 . 1.247(4)
O2 C13 . 1.247(4)
O3 C6 . 1.211(5)
N1 C2 . 1.322(4)
N1 C1 . 1.372(4)
N2 C2 . 1.334(4)
N2 C3 . 1.369(4)
N2 C4 . 1.467(4)
C1 C3 . 1.352(5)
C1 H1 . 0.9300
C2 H2 . 0.9300
C3 H3 . 0.9300
C4 C5 . 1.515(5)
C4 H4A . 0.9700
C4 H4B . 0.9700
C5 C6 . 1.497(5)
C5 H5A . 0.9700
C5 H5B . 0.9700
C6 C7 . 1.492(6)
C7 C8 . 1.344(7)
C7 C12 . 1.372(6)
C8 C9 . 1.393(7)
C8 H8 . 0.9300
C9 C10 . 1.337(7)
C9 H9 . 0.9300
C10 C11 . 1.332(7)
C10 H10 . 0.9300
C11 C12 . 1.380(6)
C11 H11 . 0.9300
C12 H12 . 0.9300
C13 C13 2_656 1.550(7)

loop_
_geom_hbond_atom_site_label_D
_geom_hbond_atom_site_label_H
_geom_hbond_atom_site_label_A
_geom_hbond_site_symmetry_A
_geom_hbond_distance_DH
_geom_hbond_distance_HA
_geom_hbond_distance_DA
_geom_hbond_angle_DHA
C3 H3 O1 3_545 0.93 2.46 3.290(4) 149
C4 H4B O2 3_545 0.97 2.58 3.467(5) 152
C10 H10 O2 7_657 0.93 2.42 3.318(5) 162

loop_
_geom_torsion_atom_site_label_1
_geom_torsion_atom_site_label_2
_geom_torsion_atom_site_label_3
_geom_torsion_atom_site_label_4
_geom_torsion_site_symmetry_1
_geom_torsion_site_symmetry_4
_geom_torsion
N1 Ni1 O1 C13 . . 91.5(2)
N1 Ni1 O1 C13 2_656 . -87.6(2)
O2 Ni1 O1 C13 1_545 . -177.1(2)
O1 Ni1 O1 C13 2_656 . 1.18(18)
O2 Ni1 N1 C2 2_646 . 170.1(3)
O2 Ni1 N1 C2 1_545 . -114.0(3)
O1 Ni1 N1 C2 . . -9.9(3)
O1 Ni1 N1 C2 2_656 . 66.0(3)
O2 Ni1 N1 C1 2_646 . -5.1(3)
O2 Ni1 N1 C1 1_545 . 70.8(3)
O1 Ni1 N1 C1 . . 174.9(3)
O1 Ni1 N1 C1 2_656 . -109.2(3)
C2 N1 C1 C3 . . -0.1(4)
Ni1 N1 C1 C3 . . 175.9(2)
C1 N1 C2 N2 . . 0.1(4)
Ni1 N1 C2 N2 . . -176.0(2)
C3 N2 C2 N1 . . -0.1(4)
C4 N2 C2 N1 . . 177.8(3)
N1 C1 C3 N2 . . 0.0(4)
C2 N2 C3 C1 . . 0.1(4)
C4 N2 C3 C1 . . -177.8(3)
C2 N2 C4 C5 . . 105.2(4)
C3 N2 C4 C5 . . -77.3(5)
N2 C4 C5 C6 . . -173.1(3)
C4 C5 C6 O3 . . 7.0(7)
C4 C5 C6 C7 . . -173.5(4)
O3 C6 C7 C8 . . 175.5(5)
C5 C6 C7 C8 . . -4.0(7)
O3 C6 C7 C12 . . -6.5(7)
C5 C6 C7 C12 . . 173.9(5)
C12 C7 C8 C9 . . 1.3(9)
C6 C7 C8 C9 . . 179.3(6)
C7 C8 C9 C10 . . -0.6(11)
C8 C9 C10 C11 . . -1.0(10)
C9 C10 C11 C12 . . 1.8(9)
C8 C7 C12 C11 . . -0.5(9)
C6 C7 C12 C11 . . -178.6(5)
C10 C11 C12 C7 . . -1.1(9)
Ni1 O2 C13 O1 1_565 . 177.3(3)
Ni1 O2 C13 C13 1_565 2_656 -1.6(4)
Ni1 O1 C13 O2 . . 178.1(3)
Ni1 O1 C13 C13 . 2_656 -3.0(4)
